data_2022545
loop_
_publ_author_name
'Smith, Gary L. N.'
'Taylor, Richard W.'

_publ_section_title
;
 Synthesis and structures of three benzoannelated macrobicyclic diamides
;
_journal_coeditor_code JX3069
_journal_issue 3
_journal_name_full 'Acta Crystallographica Section C'
_journal_page_first
;
;
_journal_paper_doi 10.1107/S2053229622001449
_journal_volume 78
_journal_year 2022
_chemical_absolute_configuration ad
_chemical_formula_iupac 'C24 H28 N2 O7'
_chemical_formula_moiety 'C24 H28 N2 O7'
_chemical_formula_sum 'C24 H28 N2 O7'
_chemical_formula_weight 456.48
_chemical_name_common
6,7,9,10,12,13,20,21-Octahydro-5,14-(ethanooxyethano)dibenzo[<i>e</i>,<i>q</i>]-[1,4,10,13,7,16]tetraoxadiazacyclooctadecine-23,27-dione
_chemical_name_systematic
8,11,21,24,29-pentaoxa-1,18-diazatetracyclo[16.8.5.0^2,7^.0^12,17^]hentriaconta-2,4,6,12,14,16-hexaene-27,31-dione
_space_group_crystal_system monoclinic
_space_group_IT_number 4
_space_group_name_Hall 'P 2yb'
_space_group_name_H-M_alt 'P 1 21 1'
_atom_sites_solution_hydrogens geom
_atom_sites_solution_primary direct
_atom_sites_solution_secondary difmap
_audit_creation_method SHELXL-2018/3
_cell_angle_alpha 90
_cell_angle_beta 100.6770(14)
_cell_angle_gamma 90
_cell_formula_units_Z 4
_cell_length_a 7.6238(7)
_cell_length_b 23.318(2)
_cell_length_c 12.6550(12)
_cell_measurement_reflns_used 7345
_cell_measurement_temperature 100(2)
_cell_measurement_theta_max 26.4
_cell_measurement_theta_min 3.2
_cell_volume 2210.8(3)
_computing_cell_refinement
;
SMART (Bruker, 1998)
;
_computing_data_collection
;
SMART (Bruker, 1998)
;
_computing_data_reduction
;
SAINT (Bruker, 1998)
;
_computing_molecular_graphics
;
Mercury (Macrae <i>et al.</i>,  2020)
;
_computing_publication_material
;
SHELXL2018 (Sheldrick, 2015b)
;
_computing_structure_refinement
;
SHELXL2018 (Sheldrick, 2015b)
;
_computing_structure_solution
;
SHELXT (Sheldrick, 2015a)
;
_diffrn_ambient_temperature 100(2)
_diffrn_measured_fraction_theta_full 1.000
_diffrn_measured_fraction_theta_max 0.993
_diffrn_measurement_device_type 'Bruker APEX CCD'
_diffrn_measurement_method '\w scans'
_diffrn_radiation_type MoK\a
_diffrn_radiation_wavelength 0.71073
_diffrn_reflns_av_R_equivalents 0.0263
_diffrn_reflns_av_unetI/netI 0.0342
_diffrn_reflns_limit_h_max 9
_diffrn_reflns_limit_h_min -9
_diffrn_reflns_limit_k_max 30
_diffrn_reflns_limit_k_min -30
_diffrn_reflns_limit_l_max 16
_diffrn_reflns_limit_l_min -16
_diffrn_reflns_number 26492
_diffrn_reflns_theta_full 25.242
_diffrn_reflns_theta_max 27.527
_diffrn_reflns_theta_min 1.637
_diffrn_source 'fine-focus sealed tube'
_exptl_absorpt_coefficient_mu 0.101
_exptl_absorpt_correction_T_max 0.984
_exptl_absorpt_correction_T_min 0.970
_exptl_absorpt_correction_type multi-scan
_exptl_absorpt_process_details
;
(SADABS; Sheldrick, 2002)
;
_exptl_crystal_colour colourless
_exptl_crystal_density_diffrn 1.371
_exptl_crystal_description block
_exptl_crystal_F_000 968
_exptl_crystal_size_max 0.300
_exptl_crystal_size_mid 0.220
_exptl_crystal_size_min 0.160
_refine_diff_density_max 0.258
_refine_diff_density_min -0.202
_refine_ls_abs_structure_details
;
Flack <i>x</i> determined using 4079 quotients [(I+)-(I-)]/[(I+)+(I-)]
(Parsons <i>et al.</i>,  2013)
;
_refine_ls_abs_structure_Flack 0.0(2)
_refine_ls_extinction_method none
_refine_ls_goodness_of_fit_ref 1.004
_refine_ls_hydrogen_treatment constr
_refine_ls_matrix_type full
_refine_ls_number_parameters 595
_refine_ls_number_reflns 10031
_refine_ls_number_restraints 1
_refine_ls_restrained_S_all 1.004
_refine_ls_R_factor_all 0.0412
_refine_ls_R_factor_gt 0.0370
_refine_ls_shift/su_max 0.001
_refine_ls_shift/su_mean 0.000
_refine_ls_structure_factor_coef Fsqd
_refine_ls_weighting_details 'w=1/[\s^2^(Fo^2^)+(0.0500P)^2^+0.4000P] where P=(Fo^2^+2Fc^2^)/3'
_refine_ls_weighting_scheme calc
_refine_ls_wR_factor_gt 0.0868
_refine_ls_wR_factor_ref 0.0891
_reflns_number_gt 9276
_reflns_number_total 10031
_reflns_threshold_expression 'I > 2\s(I)'
_cod_data_source_file jx3069sup1.cif
_cod_data_source_block rt4048a
_cod_original_sg_symbol_H-M 'P 21'
_cod_database_code 2022545
_shelx_space_group_comment
;
The symmetry employed for this shelxl refinement is uniquely defined
by the following loop, which should always be used as a source of
symmetry information in preference to the above space-group names.
They are only intended as comments.
;
_shelx_estimated_absorpt_t_min 0.970
_shelx_estimated_absorpt_t_max 0.984

loop_
_space_group_symop_operation_xyz
'x, y, z'
'-x, y+1/2, -z'

loop_
_atom_site_type_symbol
_atom_site_label
_atom_site_fract_x
_atom_site_fract_y
_atom_site_fract_z
_atom_site_U_iso_or_equiv
_atom_site_adp_type
_atom_site_calc_flag
_atom_site_occupancy
_atom_site_disorder_assembly
_atom_site_disorder_group
O O1 1.0467(2) 0.70914(7) 0.56596(13) 0.0192(4) Uani d 1 . .
O O2 0.9632(2) 0.74135(7) 0.76497(13) 0.0180(3) Uani d 1 . .
O O3 0.9192(2) 0.93097(7) 0.59815(15) 0.0239(4) Uani d 1 . .
O O4 1.0924(2) 0.84220(7) 0.46310(14) 0.0214(4) Uani d 1 . .
O O5 0.6319(2) 0.81555(8) 0.40074(15) 0.0238(4) Uani d 1 . .
O O6 0.4588(2) 0.74674(8) 0.52483(14) 0.0218(4) Uani d 1 . .
O O7 0.5620(2) 0.74078(8) 0.74883(14) 0.0216(4) Uani d 1 . .
N N1 0.8343(3) 0.74777(9) 0.37970(15) 0.0176(4) Uani d 1 . .
N N2 0.7034(3) 0.82564(9) 0.74816(16) 0.0175(4) Uani d 1 . .
C C1 0.9021(3) 0.68998(10) 0.3891(2) 0.0187(5) Uani d 1 . .
C C2 0.8633(3) 0.65364(11) 0.3012(2) 0.0217(5) Uani d 1 . .
H H2A 0.782488 0.665803 0.238892 0.026 Uiso calc 1 . .
C C3 0.9410(4) 0.59959(11) 0.3030(2) 0.0245(5) Uani d 1 . .
H H3A 0.912322 0.574761 0.242799 0.029 Uiso calc 1 . .
C C4 1.0609(4) 0.58229(11) 0.3939(2) 0.0236(5) Uani d 1 . .
H H4A 1.117116 0.545890 0.394802 0.028 Uiso calc 1 . .
C C5 1.0992(3) 0.61762(11) 0.4830(2) 0.0208(5) Uani d 1 . .
H H5A 1.179995 0.605033 0.545072 0.025 Uiso calc 1 . .
C C6 1.0196(3) 0.67192(10) 0.48248(19) 0.0182(5) Uani d 1 . .
C C7 1.1487(3) 0.68882(11) 0.66645(19) 0.0183(5) Uani d 1 . .
H H7A 1.273338 0.681043 0.658624 0.022 Uiso calc 1 . .
H H7B 1.096366 0.652800 0.688043 0.022 Uiso calc 1 . .
C C8 1.1452(3) 0.73402(10) 0.74978(19) 0.0181(5) Uani d 1 . .
H H8A 1.221931 0.722443 0.818362 0.022 Uiso calc 1 . .
H H8B 1.191315 0.770627 0.726174 0.022 Uiso calc 1 . .
C C9 0.9440(3) 0.76965(10) 0.85723(19) 0.0166(5) Uani d 1 . .
C C10 1.0456(3) 0.75635(10) 0.95758(19) 0.0176(5) Uani d 1 . .
H H10A 1.133433 0.727019 0.963895 0.021 Uiso calc 1 . .
C C11 1.0184(3) 0.78598(10) 1.04812(19) 0.0184(5) Uani d 1 . .
H H11A 1.088237 0.776752 1.116203 0.022 Uiso calc 1 . .
C C12 0.8900(3) 0.82912(11) 1.0409(2) 0.0195(5) Uani d 1 . .
H H12A 0.873072 0.849539 1.103158 0.023 Uiso calc 1 . .
C C13 0.7877(3) 0.84169(10) 0.9415(2) 0.0182(5) Uani d 1 . .
H H13A 0.699614 0.870911 0.935585 0.022 Uiso calc 1 . .
C C14 0.8124(3) 0.81205(10) 0.85032(19) 0.0170(5) Uani d 1 . .
C C15 0.7397(3) 0.88083(10) 0.7001(2) 0.0201(5) Uani d 1 . .
H H15A 0.768032 0.910119 0.757369 0.024 Uiso calc 1 . .
H H15B 0.631933 0.893570 0.649390 0.024 Uiso calc 1 . .
C C16 0.8948(3) 0.87558(11) 0.6409(2) 0.0203(5) Uani d 1 . .
H H16A 1.004103 0.863344 0.690792 0.024 Uiso calc 1 . .
H H16B 0.867407 0.847024 0.582270 0.024 Uiso calc 1 . .
C C17 1.0638(4) 0.93428(11) 0.5412(2) 0.0260(6) Uani d 1 . .
H H17A 1.173704 0.920747 0.589022 0.031 Uiso calc 1 . .
H H17B 1.082357 0.974981 0.523851 0.031 Uiso calc 1 . .
C C18 1.0380(4) 0.89996(11) 0.4383(2) 0.0253(6) Uani d 1 . .
H H18A 0.910940 0.900871 0.402820 0.030 Uiso calc 1 . .
H H18B 1.110051 0.916745 0.388528 0.030 Uiso calc 1 . .
C C19 1.1014(3) 0.80726(11) 0.3724(2) 0.0211(5) Uani d 1 . .
H H19A 1.176759 0.773412 0.396269 0.025 Uiso calc 1 . .
H H19B 1.159982 0.829208 0.321652 0.025 Uiso calc 1 . .
C C20 0.9198(3) 0.78676(11) 0.31341(19) 0.0204(5) Uani d 1 . .
H H20A 0.841539 0.820354 0.292911 0.025 Uiso calc 1 . .
H H20B 0.934674 0.766766 0.246608 0.025 Uiso calc 1 . .
C C21 0.6945(3) 0.76770(11) 0.42196(19) 0.0187(5) Uani d 1 . .
C C22 0.6222(3) 0.72766(11) 0.4992(2) 0.0211(5) Uani d 1 . .
H H22A 0.604566 0.689051 0.466394 0.025 Uiso calc 1 . .
H H22B 0.711816 0.724250 0.566326 0.025 Uiso calc 1 . .
C C23 0.4767(3) 0.79713(11) 0.5898(2) 0.0221(5) Uani d 1 . .
H H23A 0.356802 0.811382 0.596194 0.027 Uiso calc 1 . .
H H23B 0.537017 0.827396 0.554890 0.027 Uiso calc 1 . .
C C24 0.5844(3) 0.78504(10) 0.70187(19) 0.0183(5) Uani d 1 . .
O O8 0.3760(2) 1.06054(7) 0.21512(13) 0.0189(4) Uani d 1 . .
O O9 0.4849(2) 1.13290(7) 0.06159(14) 0.0209(4) Uani d 1 . .
O O10 0.4675(3) 0.95660(8) -0.14362(15) 0.0265(4) Uani d 1 . .
O O11 0.2807(2) 0.94715(7) 0.05527(14) 0.0223(4) Uani d 1 . .
O O12 0.7357(3) 0.92828(8) 0.15803(17) 0.0287(4) Uani d 1 . .
O O13 0.9491(2) 1.02252(8) 0.19929(14) 0.0209(4) Uani d 1 . .
O O14 0.8659(2) 1.12678(7) 0.10206(14) 0.0204(4) Uani d 1 . .
N N3 0.5443(3) 0.95659(9) 0.26409(16) 0.0181(4) Uani d 1 . .
N N4 0.7236(3) 1.08640(9) -0.05243(17) 0.0192(4) Uani d 1 . .
C C25 0.4977(3) 0.99303(10) 0.3464(2) 0.0186(5) Uani d 1 . .
C C26 0.5354(3) 0.97450(11) 0.4525(2) 0.0224(5) Uani d 1 . .
H H26A 0.597774 0.939473 0.469690 0.027 Uiso calc 1 . .
C C27 0.4831(4) 1.00646(12) 0.5338(2) 0.0255(5) Uani d 1 . .
H H27A 0.511070 0.993857 0.606332 0.031 Uiso calc 1 . .
C C28 0.3896(4) 1.05694(12) 0.5078(2) 0.0247(5) Uani d 1 . .
H H28A 0.351204 1.078561 0.562941 0.030 Uiso calc 1 . .
C C29 0.3510(3) 1.07648(11) 0.4025(2) 0.0228(5) Uani d 1 . .
H H29A 0.287822 1.111433 0.386165 0.027 Uiso calc 1 . .
C C30 0.4051(3) 1.04481(10) 0.32035(19) 0.0175(5) Uani d 1 . .
C C31 0.2994(3) 1.11669(10) 0.1914(2) 0.0193(5) Uani d 1 . .
H H31A 0.369600 1.145735 0.238356 0.023 Uiso calc 1 . .
H H31B 0.175319 1.117393 0.204444 0.023 Uiso calc 1 . .
C C32 0.3016(3) 1.12985(11) 0.0758(2) 0.0219(5) Uani d 1 . .
H H32A 0.237731 1.099475 0.029231 0.026 Uiso calc 1 . .
H H32B 0.240915 1.166855 0.055600 0.026 Uiso calc 1 . .
C C33 0.5171(3) 1.16340(10) -0.02533(19) 0.0185(5) Uani d 1 . .
C C34 0.4433(3) 1.21743(11) -0.0529(2) 0.0222(5) Uani d 1 . .
H H34A 0.366653 1.234651 -0.010776 0.027 Uiso calc 1 . .
C C35 0.4826(3) 1.24583(12) -0.1420(2) 0.0259(6) Uani d 1 . .
H H35A 0.432266 1.282568 -0.160519 0.031 Uiso calc 1 . .
C C36 0.5941(3) 1.22141(12) -0.2045(2) 0.0262(6) Uani d 1 . .
H H36A 0.615862 1.240465 -0.267219 0.031 Uiso calc 1 . .
C C37 0.6736(3) 1.16899(12) -0.1748(2) 0.0236(5) Uani d 1 . .
H H37A 0.753687 1.152719 -0.215765 0.028 Uiso calc 1 . .
C C38 0.6368(3) 1.13998(10) -0.08521(19) 0.0182(5) Uani d 1 . .
C C39 0.6639(4) 1.03563(11) -0.1184(2) 0.0223(5) Uani d 1 . .
H H39A 0.761438 1.007022 -0.109747 0.027 Uiso calc 1 . .
H H39B 0.635489 1.046841 -0.195105 0.027 Uiso calc 1 . .
C C40 0.5003(4) 1.00895(11) -0.0859(2) 0.0229(5) Uani d 1 . .
H H40A 0.522073 1.001650 -0.007527 0.027 Uiso calc 1 . .
H H40B 0.396356 1.034923 -0.104292 0.027 Uiso calc 1 . .
C C41 0.3080(4) 0.92802(13) -0.1284(2) 0.0300(6) Uani d 1 . .
H H41A 0.282705 0.896541 -0.181514 0.036 Uiso calc 1 . .
H H41B 0.207578 0.955536 -0.143793 0.036 Uiso calc 1 . .
C C42 0.3134(4) 0.90330(12) -0.0173(2) 0.0284(6) Uani d 1 . .
H H42A 0.221895 0.872890 -0.020673 0.034 Uiso calc 1 . .
H H42B 0.431778 0.885846 0.008997 0.034 Uiso calc 1 . .
C C43 0.2544(3) 0.92539(11) 0.1568(2) 0.0210(5) Uani d 1 . .
H H43A 0.173565 0.891848 0.144181 0.025 Uiso calc 1 . .
H H43B 0.194590 0.955192 0.193181 0.025 Uiso calc 1 . .
C C44 0.4261(3) 0.90754(10) 0.2311(2) 0.0205(5) Uani d 1 . .
H H44A 0.396363 0.888932 0.295889 0.025 Uiso calc 1 . .
H H44B 0.489468 0.879098 0.193874 0.025 Uiso calc 1 . .
C C45 0.6901(3) 0.96398(10) 0.2189(2) 0.0196(5) Uani d 1 . .
C C46 0.7941(3) 1.01977(11) 0.2457(2) 0.0208(5) Uani d 1 . .
H H46A 0.715554 1.052581 0.219542 0.025 Uiso calc 1 . .
H H46B 0.829077 1.023321 0.324746 0.025 Uiso calc 1 . .
C C47 0.9109(3) 1.02589(11) 0.0848(2) 0.0213(5) Uani d 1 . .
H H47A 0.826187 0.995060 0.055897 0.026 Uiso calc 1 . .
H H47B 1.022286 1.019883 0.056566 0.026 Uiso calc 1 . .
C C48 0.8305(3) 1.08407(10) 0.0466(2) 0.0185(5) Uani d 1 . .

loop_
_atom_site_aniso_label
_atom_site_aniso_U_11
_atom_site_aniso_U_22
_atom_site_aniso_U_33
_atom_site_aniso_U_12
_atom_site_aniso_U_13
_atom_site_aniso_U_23
O1 0.0228(9) 0.0185(8) 0.0158(8) 0.0043(7) 0.0028(7) 0.0013(7)
O2 0.0162(8) 0.0209(8) 0.0172(8) 0.0027(7) 0.0034(6) -0.0036(7)
O3 0.0268(9) 0.0164(9) 0.0306(10) 0.0009(7) 0.0108(8) 0.0050(7)
O4 0.0222(9) 0.0200(9) 0.0214(9) 0.0020(7) 0.0021(7) 0.0020(7)
O5 0.0266(9) 0.0208(9) 0.0245(9) 0.0049(7) 0.0058(7) 0.0051(7)
O6 0.0161(8) 0.0256(9) 0.0241(9) -0.0002(7) 0.0046(7) -0.0020(8)
O7 0.0198(8) 0.0188(9) 0.0259(9) -0.0007(7) 0.0031(7) 0.0038(7)
N1 0.0193(10) 0.0177(10) 0.0159(9) 0.0020(8) 0.0033(8) 0.0032(8)
N2 0.0178(9) 0.0166(10) 0.0180(10) 0.0032(8) 0.0028(8) 0.0036(8)
C1 0.0181(11) 0.0179(11) 0.0210(12) 0.0019(9) 0.0064(9) 0.0016(10)
C2 0.0200(12) 0.0263(13) 0.0186(12) 0.0015(10) 0.0030(9) -0.0002(10)
C3 0.0272(13) 0.0237(13) 0.0229(13) -0.0009(10) 0.0058(10) -0.0077(10)
C4 0.0252(13) 0.0183(12) 0.0296(14) 0.0035(10) 0.0111(11) -0.0006(10)
C5 0.0207(12) 0.0212(12) 0.0211(12) 0.0029(10) 0.0057(10) 0.0045(10)
C6 0.0186(11) 0.0191(12) 0.0185(11) -0.0005(9) 0.0073(9) 0.0015(9)
C7 0.0180(11) 0.0204(12) 0.0167(11) 0.0044(9) 0.0038(9) 0.0019(10)
C8 0.0159(11) 0.0200(12) 0.0185(11) 0.0024(9) 0.0037(9) 0.0002(9)
C9 0.0164(11) 0.0150(11) 0.0183(11) -0.0009(9) 0.0034(9) -0.0001(9)
C10 0.0166(11) 0.0159(12) 0.0204(12) 0.0016(9) 0.0039(9) 0.0007(9)
C11 0.0196(11) 0.0182(12) 0.0173(11) 0.0007(9) 0.0029(9) 0.0016(9)
C12 0.0212(12) 0.0191(12) 0.0191(11) -0.0012(9) 0.0065(9) -0.0035(9)
C13 0.0169(11) 0.0151(11) 0.0237(12) 0.0004(9) 0.0064(9) 0.0001(9)
C14 0.0167(11) 0.0156(11) 0.0192(12) -0.0016(9) 0.0042(9) 0.0028(9)
C15 0.0215(12) 0.0163(11) 0.0228(12) 0.0022(9) 0.0055(10) 0.0023(10)
C16 0.0216(12) 0.0164(11) 0.0231(12) 0.0000(9) 0.0047(10) 0.0032(9)
C17 0.0270(13) 0.0199(13) 0.0335(14) -0.0038(10) 0.0115(11) 0.0026(11)
C18 0.0304(14) 0.0196(12) 0.0276(14) 0.0019(11) 0.0105(11) 0.0062(10)
C19 0.0195(12) 0.0236(13) 0.0211(12) 0.0004(9) 0.0063(10) 0.0008(10)
C20 0.0245(12) 0.0225(12) 0.0147(11) -0.0002(10) 0.0044(9) 0.0039(10)
C21 0.0184(11) 0.0208(12) 0.0155(11) 0.0007(9) -0.0003(9) 0.0005(9)
C22 0.0203(12) 0.0210(12) 0.0229(12) 0.0028(9) 0.0060(10) 0.0028(10)
C23 0.0201(12) 0.0234(13) 0.0226(13) 0.0060(10) 0.0035(10) 0.0020(10)
C24 0.0167(11) 0.0188(11) 0.0202(12) 0.0047(9) 0.0060(9) 0.0007(9)
O8 0.0226(9) 0.0144(8) 0.0204(8) 0.0034(7) 0.0053(7) 0.0014(7)
O9 0.0169(8) 0.0215(9) 0.0251(9) 0.0043(7) 0.0058(7) 0.0070(7)
O10 0.0314(10) 0.0225(9) 0.0271(10) -0.0073(8) 0.0091(8) -0.0062(8)
O11 0.0239(9) 0.0184(8) 0.0249(9) 0.0003(7) 0.0051(7) -0.0006(7)
O12 0.0322(10) 0.0177(9) 0.0409(11) -0.0009(8) 0.0191(9) -0.0054(8)
O13 0.0161(8) 0.0226(9) 0.0247(9) 0.0018(7) 0.0056(7) 0.0044(7)
O14 0.0183(8) 0.0163(8) 0.0254(9) -0.0004(7) 0.0008(7) 0.0002(7)
N3 0.0182(10) 0.0131(9) 0.0235(10) 0.0001(8) 0.0048(8) 0.0002(8)
N4 0.0194(10) 0.0169(10) 0.0219(11) 0.0000(8) 0.0054(8) -0.0001(8)
C25 0.0163(11) 0.0194(12) 0.0211(12) -0.0018(9) 0.0066(9) -0.0009(10)
C26 0.0204(12) 0.0213(12) 0.0256(13) 0.0012(10) 0.0044(10) 0.0036(10)
C27 0.0268(13) 0.0290(14) 0.0207(13) -0.0016(11) 0.0048(10) 0.0033(11)
C28 0.0262(13) 0.0262(13) 0.0235(13) -0.0022(10) 0.0093(10) -0.0047(11)
C29 0.0222(12) 0.0194(12) 0.0279(13) 0.0011(10) 0.0079(10) -0.0013(10)
C30 0.0142(11) 0.0171(11) 0.0215(12) -0.0025(9) 0.0043(9) -0.0003(9)
C31 0.0180(11) 0.0142(11) 0.0266(13) 0.0032(9) 0.0067(10) 0.0022(10)
C32 0.0162(11) 0.0225(12) 0.0269(13) 0.0022(9) 0.0035(10) 0.0049(10)
C33 0.0160(11) 0.0172(11) 0.0207(12) -0.0024(9) -0.0012(9) 0.0012(10)
C34 0.0183(12) 0.0185(12) 0.0280(13) 0.0000(9) -0.0004(10) 0.0006(10)
C35 0.0199(12) 0.0192(12) 0.0345(14) -0.0022(10) -0.0054(10) 0.0082(11)
C36 0.0219(12) 0.0314(14) 0.0232(13) -0.0083(11) -0.0015(10) 0.0119(11)
C37 0.0192(12) 0.0292(14) 0.0216(12) -0.0045(10) 0.0019(10) 0.0015(10)
C38 0.0159(11) 0.0165(11) 0.0203(12) -0.0032(9) -0.0015(9) 0.0019(9)
C39 0.0265(13) 0.0200(12) 0.0211(12) -0.0014(10) 0.0060(10) -0.0036(10)
C40 0.0241(13) 0.0209(12) 0.0235(13) -0.0010(10) 0.0041(10) -0.0037(10)
C41 0.0300(14) 0.0327(15) 0.0266(14) -0.0131(12) 0.0033(11) -0.0087(12)
C42 0.0317(15) 0.0216(13) 0.0350(15) -0.0054(11) 0.0140(12) -0.0050(11)
C43 0.0204(12) 0.0182(11) 0.0249(13) 0.0007(10) 0.0053(10) 0.0003(10)
C44 0.0215(12) 0.0125(11) 0.0278(13) -0.0012(9) 0.0055(10) 0.0009(10)
C45 0.0192(12) 0.0153(11) 0.0250(12) 0.0022(9) 0.0054(10) 0.0019(10)
C46 0.0199(12) 0.0176(12) 0.0264(13) 0.0008(9) 0.0081(10) 0.0001(10)
C47 0.0206(12) 0.0198(12) 0.0246(12) 0.0030(10) 0.0073(10) 0.0008(10)
C48 0.0136(11) 0.0203(12) 0.0227(12) 0.0004(9) 0.0059(9) 0.0021(10)

loop_
_atom_type_symbol
_atom_type_description
_atom_type_scat_dispersion_real
_atom_type_scat_dispersion_imag
_atom_type_scat_source
C C 0.0033 0.0016 'International Tables Vol C Tables 4.2.6.8 and 6.1.1.4'
H H 0.0000 0.0000 'International Tables Vol C Tables 4.2.6.8 and 6.1.1.4'
N N 0.0061 0.0033 'International Tables Vol C Tables 4.2.6.8 and 6.1.1.4'
O O 0.0106 0.0060 'International Tables Vol C Tables 4.2.6.8 and 6.1.1.4'

loop_
_geom_angle_atom_site_label_1
_geom_angle_atom_site_label_2
_geom_angle_atom_site_label_3
_geom_angle_site_symmetry_1
_geom_angle_site_symmetry_3
_geom_angle
_geom_angle_publ_flag
C6 O1 C7 . . 117.21(19) ?
C9 O2 C8 . . 115.21(18) ?
C16 O3 C17 . . 114.11(19) ?
C19 O4 C18 . . 114.81(19) ?
C22 O6 C23 . . 113.39(19) ?
C21 N1 C1 . . 125.7(2) ?
C21 N1 C20 . . 118.5(2) ?
C1 N1 C20 . . 115.8(2) ?
C24 N2 C14 . . 117.4(2) ?
C24 N2 C15 . . 126.2(2) ?
C14 N2 C15 . . 116.3(2) ?
C2 C1 C6 . . 119.9(2) ?
C2 C1 N1 . . 119.1(2) ?
C6 C1 N1 . . 120.7(2) ?
C1 C2 C3 . . 120.9(2) ?
C1 C2 H2A . . 119.5 ?
C3 C2 H2A . . 119.5 ?
C4 C3 C2 . . 119.3(2) ?
C4 C3 H3A . . 120.3 ?
C2 C3 H3A . . 120.3 ?
C5 C4 C3 . . 120.6(2) ?
C5 C4 H4A . . 119.7 ?
C3 C4 H4A . . 119.7 ?
C4 C5 C6 . . 120.5(2) ?
C4 C5 H5A . . 119.8 ?
C6 C5 H5A . . 119.8 ?
O1 C6 C5 . . 124.8(2) ?
O1 C6 C1 . . 116.4(2) ?
C5 C6 C1 . . 118.7(2) ?
O1 C7 C8 . . 108.26(19) ?
O1 C7 H7A . . 110.0 ?
C8 C7 H7A . . 110.0 ?
O1 C7 H7B . . 110.0 ?
C8 C7 H7B . . 110.0 ?
H7A C7 H7B . . 108.4 ?
O2 C8 C7 . . 108.67(19) ?
O2 C8 H8A . . 110.0 ?
C7 C8 H8A . . 110.0 ?
O2 C8 H8B . . 110.0 ?
C7 C8 H8B . . 110.0 ?
H8A C8 H8B . . 108.3 ?
O2 C9 C10 . . 122.6(2) ?
O2 C9 C14 . . 118.3(2) ?
C10 C9 C14 . . 119.0(2) ?
C11 C10 C9 . . 119.9(2) ?
C11 C10 H10A . . 120.0 ?
C9 C10 H10A . . 120.0 ?
C10 C11 C12 . . 121.1(2) ?
C10 C11 H11A . . 119.5 ?
C12 C11 H11A . . 119.5 ?
C13 C12 C11 . . 118.9(2) ?
C13 C12 H12A . . 120.5 ?
C11 C12 H12A . . 120.5 ?
C12 C13 C14 . . 120.7(2) ?
C12 C13 H13A . . 119.7 ?
C14 C13 H13A . . 119.7 ?
C13 C14 C9 . . 120.4(2) ?
C13 C14 N2 . . 119.5(2) ?
C9 C14 N2 . . 120.0(2) ?
N2 C15 C16 . . 110.9(2) ?
N2 C15 H15A . . 109.5 ?
C16 C15 H15A . . 109.5 ?
N2 C15 H15B . . 109.5 ?
C16 C15 H15B . . 109.5 ?
H15A C15 H15B . . 108.0 ?
O3 C16 C15 . . 106.44(19) ?
O3 C16 H16A . . 110.4 ?
C15 C16 H16A . . 110.4 ?
O3 C16 H16B . . 110.4 ?
C15 C16 H16B . . 110.4 ?
H16A C16 H16B . . 108.6 ?
O3 C17 C18 . . 114.7(2) ?
O3 C17 H17A . . 108.6 ?
C18 C17 H17A . . 108.6 ?
O3 C17 H17B . . 108.6 ?
C18 C17 H17B . . 108.6 ?
H17A C17 H17B . . 107.6 ?
O4 C18 C17 . . 109.0(2) ?
O4 C18 H18A . . 109.9 ?
C17 C18 H18A . . 109.9 ?
O4 C18 H18B . . 109.9 ?
C17 C18 H18B . . 109.9 ?
H18A C18 H18B . . 108.3 ?
O4 C19 C20 . . 113.6(2) ?
O4 C19 H19A . . 108.8 ?
C20 C19 H19A . . 108.8 ?
O4 C19 H19B . . 108.8 ?
C20 C19 H19B . . 108.8 ?
H19A C19 H19B . . 107.7 ?
N1 C20 C19 . . 112.0(2) ?
N1 C20 H20A . . 109.2 ?
C19 C20 H20A . . 109.2 ?
N1 C20 H20B . . 109.2 ?
C19 C20 H20B . . 109.2 ?
H20A C20 H20B . . 107.9 ?
O5 C21 N1 . . 121.8(2) ?
O5 C21 C22 . . 121.7(2) ?
N1 C21 C22 . . 116.4(2) ?
O6 C22 C21 . . 113.1(2) ?
O6 C22 H22A . . 109.0 ?
C21 C22 H22A . . 109.0 ?
O6 C22 H22B . . 109.0 ?
C21 C22 H22B . . 109.0 ?
H22A C22 H22B . . 107.8 ?
O6 C23 C24 . . 111.2(2) ?
O6 C23 H23A . . 109.4 ?
C24 C23 H23A . . 109.4 ?
O6 C23 H23B . . 109.4 ?
C24 C23 H23B . . 109.4 ?
H23A C23 H23B . . 108.0 ?
O7 C24 N2 . . 121.3(2) ?
O7 C24 C23 . . 120.6(2) ?
N2 C24 C23 . . 118.0(2) ?
C30 O8 C31 . . 115.77(18) ?
C33 O9 C32 . . 116.60(18) ?
C40 O10 C41 . . 113.8(2) ?
C42 O11 C43 . . 113.24(19) ?
C46 O13 C47 . . 113.28(19) ?
C45 N3 C25 . . 124.3(2) ?
C45 N3 C44 . . 119.3(2) ?
C25 N3 C44 . . 116.39(19) ?
C48 N4 C38 . . 117.7(2) ?
C48 N4 C39 . . 124.0(2) ?
C38 N4 C39 . . 117.24(19) ?
C26 C25 C30 . . 119.9(2) ?
C26 C25 N3 . . 118.8(2) ?
C30 C25 N3 . . 121.2(2) ?
C27 C26 C25 . . 120.9(2) ?
C27 C26 H26A . . 119.6 ?
C25 C26 H26A . . 119.6 ?
C28 C27 C26 . . 119.2(2) ?
C28 C27 H27A . . 120.4 ?
C26 C27 H27A . . 120.4 ?
C27 C28 C29 . . 121.0(2) ?
C27 C28 H28A . . 119.5 ?
C29 C28 H28A . . 119.5 ?
C28 C29 C30 . . 120.1(2) ?
C28 C29 H29A . . 119.9 ?
C30 C29 H29A . . 119.9 ?
O8 C30 C29 . . 124.7(2) ?
O8 C30 C25 . . 116.4(2) ?
C29 C30 C25 . . 118.9(2) ?
O8 C31 C32 . . 108.16(19) ?
O8 C31 H31A . . 110.1 ?
C32 C31 H31A . . 110.1 ?
O8 C31 H31B . . 110.1 ?
C32 C31 H31B . . 110.1 ?
H31A C31 H31B . . 108.4 ?
O9 C32 C31 . . 108.6(2) ?
O9 C32 H32A . . 110.0 ?
C31 C32 H32A . . 110.0 ?
O9 C32 H32B . . 110.0 ?
C31 C32 H32B . . 110.0 ?
H32A C32 H32B . . 108.4 ?
O9 C33 C34 . . 123.0(2) ?
O9 C33 C38 . . 117.6(2) ?
C34 C33 C38 . . 119.3(2) ?
C35 C34 C33 . . 119.7(3) ?
C35 C34 H34A . . 120.1 ?
C33 C34 H34A . . 120.1 ?
C36 C35 C34 . . 121.0(2) ?
C36 C35 H35A . . 119.5 ?
C34 C35 H35A . . 119.5 ?
C37 C36 C35 . . 119.4(2) ?
C37 C36 H36A . . 120.3 ?
C35 C36 H36A . . 120.3 ?
C36 C37 C38 . . 120.4(3) ?
C36 C37 H37A . . 119.8 ?
C38 C37 H37A . . 119.8 ?
C37 C38 C33 . . 120.1(2) ?
C37 C38 N4 . . 120.3(2) ?
C33 C38 N4 . . 119.6(2) ?
N4 C39 C40 . . 111.1(2) ?
N4 C39 H39A . . 109.4 ?
C40 C39 H39A . . 109.4 ?
N4 C39 H39B . . 109.4 ?
C40 C39 H39B . . 109.4 ?
H39A C39 H39B . . 108.0 ?
O10 C40 C39 . . 106.8(2) ?
O10 C40 H40A . . 110.4 ?
C39 C40 H40A . . 110.4 ?
O10 C40 H40B . . 110.4 ?
C39 C40 H40B . . 110.4 ?
H40A C40 H40B . . 108.6 ?
O10 C41 C42 . . 115.2(2) ?
O10 C41 H41A . . 108.5 ?
C42 C41 H41A . . 108.5 ?
O10 C41 H41B . . 108.5 ?
C42 C41 H41B . . 108.5 ?
H41A C41 H41B . . 107.5 ?
O11 C42 C41 . . 110.3(2) ?
O11 C42 H42A . . 109.6 ?
C41 C42 H42A . . 109.6 ?
O11 C42 H42B . . 109.6 ?
C41 C42 H42B . . 109.6 ?
H42A C42 H42B . . 108.1 ?
O11 C43 C44 . . 113.9(2) ?
O11 C43 H43A . . 108.8 ?
C44 C43 H43A . . 108.8 ?
O11 C43 H43B . . 108.8 ?
C44 C43 H43B . . 108.8 ?
H43A C43 H43B . . 107.7 ?
N3 C44 C43 . . 112.0(2) ?
N3 C44 H44A . . 109.2 ?
C43 C44 H44A . . 109.2 ?
N3 C44 H44B . . 109.2 ?
C43 C44 H44B . . 109.2 ?
H44A C44 H44B . . 107.9 ?
O12 C45 N3 . . 122.0(2) ?
O12 C45 C46 . . 121.4(2) ?
N3 C45 C46 . . 116.6(2) ?
O13 C46 C45 . . 112.7(2) ?
O13 C46 H46A . . 109.1 ?
C45 C46 H46A . . 109.1 ?
O13 C46 H46B . . 109.1 ?
C45 C46 H46B . . 109.1 ?
H46A C46 H46B . . 107.8 ?
O13 C47 C48 . . 111.4(2) ?
O13 C47 H47A . . 109.4 ?
C48 C47 H47A . . 109.4 ?
O13 C47 H47B . . 109.4 ?
C48 C47 H47B . . 109.4 ?
H47A C47 H47B . . 108.0 ?
O14 C48 N4 . . 121.8(2) ?
O14 C48 C47 . . 120.6(2) ?
N4 C48 C47 . . 117.5(2) ?

loop_
_geom_bond_atom_site_label_1
_geom_bond_atom_site_label_2
_geom_bond_site_symmetry_2
_geom_bond_distance
_geom_bond_publ_flag
O1 C6 . 1.353(3) ?
O1 C7 . 1.442(3) ?
O2 C9 . 1.372(3) ?
O2 C8 . 1.446(3) ?
O3 C16 . 1.426(3) ?
O3 C17 . 1.427(3) ?
O4 C19 . 1.420(3) ?
O4 C18 . 1.427(3) ?
O5 C21 . 1.224(3) ?
O6 C22 . 1.416(3) ?
O6 C23 . 1.426(3) ?
O7 C24 . 1.219(3) ?
N1 C21 . 1.360(3) ?
N1 C1 . 1.440(3) ?
N1 C20 . 1.469(3) ?
N2 C24 . 1.366(3) ?
N2 C14 . 1.437(3) ?
N2 C15 . 1.472(3) ?
C1 C2 . 1.385(3) ?
C1 C6 . 1.409(3) ?
C2 C3 . 1.391(4) ?
C2 H2A . 0.9500 ?
C3 C4 . 1.390(4) ?
C3 H3A . 0.9500 ?
C4 C5 . 1.384(4) ?
C4 H4A . 0.9500 ?
C5 C6 . 1.404(3) ?
C5 H5A . 0.9500 ?
C7 C8 . 1.495(3) ?
C7 H7A . 0.9900 ?
C7 H7B . 0.9900 ?
C8 H8A . 0.9900 ?
C8 H8B . 0.9900 ?
C9 C10 . 1.394(3) ?
C9 C14 . 1.400(3) ?
C10 C11 . 1.386(3) ?
C10 H10A . 0.9500 ?
C11 C12 . 1.395(3) ?
C11 H11A . 0.9500 ?
C12 C13 . 1.383(4) ?
C12 H12A . 0.9500 ?
C13 C14 . 1.387(3) ?
C13 H13A . 0.9500 ?
C15 C16 . 1.517(3) ?
C15 H15A . 0.9900 ?
C15 H15B . 0.9900 ?
C16 H16A . 0.9900 ?
C16 H16B . 0.9900 ?
C17 C18 . 1.509(4) ?
C17 H17A . 0.9900 ?
C17 H17B . 0.9900 ?
C18 H18A . 0.9900 ?
C18 H18B . 0.9900 ?
C19 C20 . 1.523(4) ?
C19 H19A . 0.9900 ?
C19 H19B . 0.9900 ?
C20 H20A . 0.9900 ?
C20 H20B . 0.9900 ?
C21 C22 . 1.526(3) ?
C22 H22A . 0.9900 ?
C22 H22B . 0.9900 ?
C23 C24 . 1.527(3) ?
C23 H23A . 0.9900 ?
C23 H23B . 0.9900 ?
O8 C30 . 1.359(3) ?
O8 C31 . 1.442(3) ?
O9 C33 . 1.370(3) ?
O9 C32 . 1.443(3) ?
O10 C40 . 1.421(3) ?
O10 C41 . 1.431(3) ?
O11 C42 . 1.427(3) ?
O11 C43 . 1.430(3) ?
O12 C45 . 1.227(3) ?
O13 C46 . 1.415(3) ?
O13 C47 . 1.426(3) ?
O14 C48 . 1.220(3) ?
N3 C45 . 1.352(3) ?
N3 C25 . 1.439(3) ?
N3 C44 . 1.468(3) ?
N4 C48 . 1.363(3) ?
N4 C38 . 1.438(3) ?
N4 C39 . 1.471(3) ?
C25 C26 . 1.389(4) ?
C25 C30 . 1.407(3) ?
C26 C27 . 1.387(4) ?
C26 H26A . 0.9500 ?
C27 C28 . 1.384(4) ?
C27 H27A . 0.9500 ?
C28 C29 . 1.387(4) ?
C28 H28A . 0.9500 ?
C29 C30 . 1.398(3) ?
C29 H29A . 0.9500 ?
C31 C32 . 1.498(3) ?
C31 H31A . 0.9900 ?
C31 H31B . 0.9900 ?
C32 H32A . 0.9900 ?
C32 H32B . 0.9900 ?
C33 C34 . 1.397(3) ?
C33 C38 . 1.400(3) ?
C34 C35 . 1.388(4) ?
C34 H34A . 0.9500 ?
C35 C36 . 1.387(4) ?
C35 H35A . 0.9500 ?
C36 C37 . 1.385(4) ?
C36 H36A . 0.9500 ?
C37 C38 . 1.393(3) ?
C37 H37A . 0.9500 ?
C39 C40 . 1.517(4) ?
C39 H39A . 0.9900 ?
C39 H39B . 0.9900 ?
C40 H40A . 0.9900 ?
C40 H40B . 0.9900 ?
C41 C42 . 1.513(4) ?
C41 H41A . 0.9900 ?
C41 H41B . 0.9900 ?
C42 H42A . 0.9900 ?
C42 H42B . 0.9900 ?
C43 C44 . 1.522(4) ?
C43 H43A . 0.9900 ?
C43 H43B . 0.9900 ?
C44 H44A . 0.9900 ?
C44 H44B . 0.9900 ?
C45 C46 . 1.529(3) ?
C46 H46A . 0.9900 ?
C46 H46B . 0.9900 ?
C47 C48 . 1.530(3) ?
C47 H47A . 0.9900 ?
C47 H47B . 0.9900 ?

loop_
_geom_hbond_atom_site_label_D
_geom_hbond_atom_site_label_H
_geom_hbond_atom_site_label_A
_geom_hbond_site_symmetry_A
_geom_hbond_distance_DH
_geom_hbond_distance_HA
_geom_hbond_distance_DA
_geom_hbond_angle_DHA
_geom_hbond_publ_flag
C8 H8A O14 2_746 0.99 2.59 3.136(3) 115.0 yes
C10 H10A O14 2_746 0.95 2.48 3.216(3) 134.0 yes
C16 H16B O4 . 0.99 2.49 3.033(3) 114.3 yes
C19 H19A O6 1_655 0.99 2.52 3.345(3) 140.4 yes
C22 H22B O1 . 0.99 2.58 3.219(3) 122.4 yes
C23 H23A O4 1_455 0.99 2.48 3.243(3) 133.5 yes
C23 H23B O5 . 0.99 2.22 2.891(3) 123.9 yes
C31 H31A O7 2_656 0.99 2.28 3.125(3) 143.2 yes
C31 H31B O14 1_455 0.99 2.48 3.297(3) 139.4 yes
C40 H40A O11 . 0.99 2.49 3.030(3) 114.3 yes
C43 H43B O13 1_455 0.99 2.45 3.361(3) 152.0 yes
C44 H44A O5 . 0.99 2.65 3.228(3) 117.4 yes
C46 H46A O8 . 0.99 2.59 3.280(3) 127.2 yes
C47 H47A O12 . 0.99 2.21 2.878(3) 123.2 yes
C47 H47B O11 1_655 0.99 2.60 3.442(3) 142.7 yes

loop_
_geom_torsion_atom_site_label_1
_geom_torsion_atom_site_label_2
_geom_torsion_atom_site_label_3
_geom_torsion_atom_site_label_4
_geom_torsion_site_symmetry_1
_geom_torsion_site_symmetry_2
_geom_torsion_site_symmetry_3
_geom_torsion_site_symmetry_4
_geom_torsion
_geom_torsion_publ_flag
C21 N1 C1 C2 . . . . 104.2(3) ?
C20 N1 C1 C2 . . . . -72.3(3) ?
C21 N1 C1 C6 . . . . -81.5(3) ?
C20 N1 C1 C6 . . . . 102.0(3) ?
C6 C1 C2 C3 . . . . -1.0(4) ?
N1 C1 C2 C3 . . . . 173.3(2) ?
C1 C2 C3 C4 . . . . -0.9(4) ?
C2 C3 C4 C5 . . . . 1.9(4) ?
C3 C4 C5 C6 . . . . -1.0(4) ?
C7 O1 C6 C5 . . . . -7.4(3) ?
C7 O1 C6 C1 . . . . 172.6(2) ?
C4 C5 C6 O1 . . . . 179.1(2) ?
C4 C5 C6 C1 . . . . -0.9(3) ?
C2 C1 C6 O1 . . . . -178.1(2) ?
N1 C1 C6 O1 . . . . 7.7(3) ?
C2 C1 C6 C5 . . . . 1.9(3) ?
N1 C1 C6 C5 . . . . -172.4(2) ?
C6 O1 C7 C8 . . . . -173.84(19) ?
C9 O2 C8 C7 . . . . 163.45(19) ?
O1 C7 C8 O2 . . . . 63.9(2) ?
C8 O2 C9 C10 . . . . -47.0(3) ?
C8 O2 C9 C14 . . . . 135.4(2) ?
O2 C9 C10 C11 . . . . -179.1(2) ?
C14 C9 C10 C11 . . . . -1.6(3) ?
C9 C10 C11 C12 . . . . 0.1(4) ?
C10 C11 C12 C13 . . . . 0.7(4) ?
C11 C12 C13 C14 . . . . -0.2(4) ?
C12 C13 C14 C9 . . . . -1.3(4) ?
C12 C13 C14 N2 . . . . 179.5(2) ?
O2 C9 C14 C13 . . . . 179.8(2) ?
C10 C9 C14 C13 . . . . 2.1(3) ?
O2 C9 C14 N2 . . . . -1.0(3) ?
C10 C9 C14 N2 . . . . -178.6(2) ?
C24 N2 C14 C13 . . . . -112.3(2) ?
C15 N2 C14 C13 . . . . 71.7(3) ?
C24 N2 C14 C9 . . . . 68.5(3) ?
C15 N2 C14 C9 . . . . -107.6(2) ?
C24 N2 C15 C16 . . . . -92.9(3) ?
C14 N2 C15 C16 . . . . 82.8(3) ?
C17 O3 C16 C15 . . . . 178.7(2) ?
N2 C15 C16 O3 . . . . -179.8(2) ?
C16 O3 C17 C18 . . . . 66.6(3) ?
C19 O4 C18 C17 . . . . -170.7(2) ?
O3 C17 C18 O4 . . . . -84.8(3) ?
C18 O4 C19 C20 . . . . -77.5(3) ?
C21 N1 C20 C19 . . . . 106.3(2) ?
C1 N1 C20 C19 . . . . -76.9(3) ?
O4 C19 C20 N1 . . . . -65.7(3) ?
C1 N1 C21 O5 . . . . -171.7(2) ?
C20 N1 C21 O5 . . . . 4.7(3) ?
C1 N1 C21 C22 . . . . 9.5(3) ?
C20 N1 C21 C22 . . . . -174.1(2) ?
C23 O6 C22 C21 . . . . -69.4(3) ?
O5 C21 C22 O6 . . . . 11.7(3) ?
N1 C21 C22 O6 . . . . -169.5(2) ?
C22 O6 C23 C24 . . . . -67.1(3) ?
C14 N2 C24 O7 . . . . 5.4(3) ?
C15 N2 C24 O7 . . . . -179.1(2) ?
C14 N2 C24 C23 . . . . -175.8(2) ?
C15 N2 C24 C23 . . . . -0.3(3) ?
O6 C23 C24 O7 . . . . -40.8(3) ?
O6 C23 C24 N2 . . . . 140.3(2) ?
C45 N3 C25 C26 . . . . -101.0(3) ?
C44 N3 C25 C26 . . . . 77.1(3) ?
C45 N3 C25 C30 . . . . 83.2(3) ?
C44 N3 C25 C30 . . . . -98.8(3) ?
C30 C25 C26 C27 . . . . -0.1(4) ?
N3 C25 C26 C27 . . . . -176.0(2) ?
C25 C26 C27 C28 . . . . 1.1(4) ?
C26 C27 C28 C29 . . . . -1.4(4) ?
C27 C28 C29 C30 . . . . 0.7(4) ?
C31 O8 C30 C29 . . . . 6.3(3) ?
C31 O8 C30 C25 . . . . -173.2(2) ?
C28 C29 C30 O8 . . . . -179.1(2) ?
C28 C29 C30 C25 . . . . 0.3(4) ?
C26 C25 C30 O8 . . . . 178.9(2) ?
N3 C25 C30 O8 . . . . -5.3(3) ?
C26 C25 C30 C29 . . . . -0.6(3) ?
N3 C25 C30 C29 . . . . 175.2(2) ?
C30 O8 C31 C32 . . . . 172.0(2) ?
C33 O9 C32 C31 . . . . -157.7(2) ?
O8 C31 C32 O9 . . . . -64.2(2) ?
C32 O9 C33 C34 . . . . 45.8(3) ?
C32 O9 C33 C38 . . . . -137.4(2) ?
O9 C33 C34 C35 . . . . 179.8(2) ?
C38 C33 C34 C35 . . . . 3.1(4) ?
C33 C34 C35 C36 . . . . 0.0(4) ?
C34 C35 C36 C37 . . . . -2.8(4) ?
C35 C36 C37 C38 . . . . 2.4(4) ?
C36 C37 C38 C33 . . . . 0.8(4) ?
C36 C37 C38 N4 . . . . -178.1(2) ?
O9 C33 C38 C37 . . . . 179.6(2) ?
C34 C33 C38 C37 . . . . -3.6(4) ?
O9 C33 C38 N4 . . . . -1.5(3) ?
C34 C33 C38 N4 . . . . 175.3(2) ?
C48 N4 C38 C37 . . . . 117.8(3) ?
C39 N4 C38 C37 . . . . -73.8(3) ?
C48 N4 C38 C33 . . . . -61.1(3) ?
C39 N4 C38 C33 . . . . 107.3(3) ?
C48 N4 C39 C40 . . . . 83.7(3) ?
C38 N4 C39 C40 . . . . -83.9(3) ?
C41 O10 C40 C39 . . . . -175.3(2) ?
N4 C39 C40 O10 . . . . -172.5(2) ?
C40 O10 C41 C42 . . . . -69.2(3) ?
C43 O11 C42 C41 . . . . 170.2(2) ?
O10 C41 C42 O11 . . . . 80.5(3) ?
C42 O11 C43 C44 . . . . 76.9(3) ?
C45 N3 C44 C43 . . . . -104.4(3) ?
C25 N3 C44 C43 . . . . 77.4(3) ?
O11 C43 C44 N3 . . . . 65.3(3) ?
C25 N3 C45 O12 . . . . 171.5(2) ?
C44 N3 C45 O12 . . . . -6.5(4) ?
C25 N3 C45 C46 . . . . -9.6(3) ?
C44 N3 C45 C46 . . . . 172.4(2) ?
C47 O13 C46 C45 . . . . 67.1(3) ?
O12 C45 C46 O13 . . . . -4.1(3) ?
N3 C45 C46 O13 . . . . 177.0(2) ?
C46 O13 C47 C48 . . . . 70.2(3) ?
C38 N4 C48 O14 . . . . -6.7(3) ?
C39 N4 C48 O14 . . . . -174.3(2) ?
C38 N4 C48 C47 . . . . 175.3(2) ?
C39 N4 C48 C47 . . . . 7.7(3) ?
O13 C47 C48 O14 . . . . 28.0(3) ?
O13 C47 C48 N4 . . . . -154.0(2) ?

_cod_database_fobs_code 2022545
